data_7222104
loop_
_publ_author_name
'Behera, Jogendra Nath'
'Kumar, Jitendra'
'Tiwari, Ranjay K.'

_publ_section_title
;
 H--bond Supported Coordination Polymers of Transition Metal Sulfites with
 Different Dimensionalities
;
_journal_name_full 'RSC Adv.'
_journal_paper_doi 10.1039/C5RA16223H
_journal_year 2015
_chemical_formula_moiety 'C6 H24 Co N4 Na O9 S2'
_chemical_formula_sum 'C6 H24 Co N4 Na O9 S2'
_chemical_formula_weight 442.33
_chemical_name_systematic
;
 ?
;
_space_group_IT_number 15
_symmetry_cell_setting monoclinic
_symmetry_space_group_name_Hall '-C 2yc'
_symmetry_space_group_name_H-M 'C 1 2/c 1'
_atom_sites_solution_hydrogens geom
_atom_sites_solution_primary direct
_atom_sites_solution_secondary difmap
_audit_creation_method SHELXL-97
_audit_update_record
;
2015-06-16 deposited with the CCDC.
2015-09-10 downloaded from the CCDC.
;
_cell_angle_alpha 90.00
_cell_angle_beta 98.190(10)
_cell_angle_gamma 90.00
_cell_formula_units_Z 4
_cell_length_a 10.2417(11)
_cell_length_b 14.2078(11)
_cell_length_c 10.7370(9)
_cell_measurement_reflns_used 1935
_cell_measurement_temperature 296(2)
_cell_measurement_theta_max 28.3
_cell_measurement_theta_min 2.5
_cell_volume 1546.4(2)
_computing_cell_refinement 'Bruker SAINT'
_computing_data_collection 'Bruker APEX2'
_computing_data_reduction 'Bruker SAINT'
_computing_molecular_graphics 'Bruker SHELXTL'
_computing_publication_material 'Bruker SHELXTL'
_computing_structure_refinement 'SHELXL-97 (Sheldrick, 2008)'
_computing_structure_solution 'SHELXS-97 (Sheldrick, 2008)'
_diffrn_ambient_temperature 296(2)
_diffrn_measured_fraction_theta_full 0.996
_diffrn_measured_fraction_theta_max 0.996
_diffrn_measurement_device_type 'Bruker APEX-II CCD'
_diffrn_measurement_method '\f and \w scans'
_diffrn_radiation_monochromator graphite
_diffrn_radiation_source 'fine-focus sealed tube'
_diffrn_radiation_type MoK\a
_diffrn_radiation_wavelength 0.71073
_diffrn_reflns_av_R_equivalents 0.0844
_diffrn_reflns_av_sigmaI/netI 0.0541
_diffrn_reflns_limit_h_max 13
_diffrn_reflns_limit_h_min -13
_diffrn_reflns_limit_k_max 18
_diffrn_reflns_limit_k_min -18
_diffrn_reflns_limit_l_max 14
_diffrn_reflns_limit_l_min -14
_diffrn_reflns_number 11868
_diffrn_reflns_theta_full 28.33
_diffrn_reflns_theta_max 28.33
_diffrn_reflns_theta_min 2.47
_exptl_absorpt_coefficient_mu 1.460
_exptl_absorpt_correction_T_max 0.7457
_exptl_absorpt_correction_T_min 0.645
_exptl_absorpt_correction_type multi-scan
_exptl_absorpt_process_details sadabs
_exptl_crystal_colour orange
_exptl_crystal_density_diffrn 1.900
_exptl_crystal_density_method 'not measured'
_exptl_crystal_description rhombohedral
_exptl_crystal_F_000 920
_exptl_crystal_size_max .25
_exptl_crystal_size_mid .21
_exptl_crystal_size_min .19
_refine_diff_density_max 0.698
_refine_diff_density_min -0.958
_refine_diff_density_rms 0.272
_refine_ls_extinction_method none
_refine_ls_goodness_of_fit_ref 1.047
_refine_ls_hydrogen_treatment mixed
_refine_ls_matrix_type full
_refine_ls_number_parameters 118
_refine_ls_number_reflns 1935
_refine_ls_number_restraints 5
_refine_ls_restrained_S_all 1.054
_refine_ls_R_factor_all 0.0568
_refine_ls_R_factor_gt 0.0381
_refine_ls_shift/su_max 0.000
_refine_ls_shift/su_mean 0.000
_refine_ls_structure_factor_coef Fsqd
_refine_ls_weighting_details 'calc w=1/[\s^2^(Fo^2^)+(0.0664P)^2^+0.0000P] where P=(Fo^2^+2Fc^2^)/3'
_refine_ls_weighting_scheme calc
_refine_ls_wR_factor_gt 0.0967
_refine_ls_wR_factor_ref 0.1212
_reflns_number_gt 1517
_reflns_number_total 1935
_reflns_threshold_expression >2sigma(I)
_cod_data_source_file c5ra16223h2.cif
_cod_data_source_block complex2
_cod_depositor_comments
;
The following automatic conversions were performed:

'_symmetry_cell_setting' value 'Monoclinic' changed to 'monoclinic'
according to
/usr/data/users/saulius/crontab/automatic-downloads/rss-feeds/RSC/lib/dictionaries/cif_core.dic
dictionary named 'cif_core.dic' version 2.4.2 from 2011-04-26.

Automatic conversion script
Id: cif_fix_values 3271 2015-04-21 07:52:19Z andrius 
;
_cod_original_sg_symbol_H-M 'C 2/c'
_cod_database_code 7222104

loop_
_symmetry_equiv_pos_as_xyz
'x, y, z'
'-x, y, -z+1/2'
'x+1/2, y+1/2, z'
'-x+1/2, y+1/2, -z+1/2'
'-x, -y, -z'
'x, -y, z-1/2'
'-x+1/2, -y+1/2, -z'
'x+1/2, -y+1/2, z-1/2'

loop_
_atom_site_label
_atom_site_type_symbol
_atom_site_fract_x
_atom_site_fract_y
_atom_site_fract_z
_atom_site_U_iso_or_equiv
_atom_site_adp_type
_atom_site_occupancy
_atom_site_symmetry_multiplicity
_atom_site_calc_flag
_atom_site_refinement_flags
Co1 Co 0.0000 0.22744(4) 0.7500 0.01436(18) Uani 1 2 d S
S1 S 0.16086(7) 0.33295(5) 0.76641(7) 0.0168(2) Uani 1 1 d .
Na1 Na 0.0000 0.54438(12) 0.7500 0.0291(5) Uani 1 2 d SD
C1 C 0.1725(4) 0.1256(2) 0.6117(3) 0.0266(7) Uani 1 1 d .
H1A H 0.2084 0.0651 0.5922 0.032 Uiso 1 1 calc R
H1B H 0.2405 0.1728 0.6096 0.032 Uiso 1 1 calc R
C2 C 0.0548(4) 0.1490(2) 0.5156(3) 0.0283(8) Uani 1 1 d .
H2A H 0.0834 0.1663 0.4364 0.034 Uiso 1 1 calc R
H2B H -0.0031 0.0949 0.5014 0.034 Uiso 1 1 calc R
C3 C 0.0736(4) 0.0306(2) 0.7692(4) 0.0310(8) Uani 1 1 d .
H3A H 0.0936 0.0183 0.8588 0.037 Uiso 1 1 calc R
H3B H 0.1127 -0.0193 0.7251 0.037 Uiso 1 1 calc R
N1 N 0.1313(3) 0.12253(17) 0.7399(2) 0.0195(6) Uani 1 1 d .
H1 H 0.2035 0.1337 0.7979 0.023 Uiso 1 1 calc R
N2 N -0.0162(3) 0.22894(17) 0.5648(2) 0.0194(6) Uani 1 1 d .
H2C H -0.1020 0.2262 0.5322 0.023 Uiso 1 1 calc R
H2D H 0.0167 0.2834 0.5398 0.023 Uiso 1 1 calc R
O1 O 0.1291(2) 0.41773(15) 0.8377(2) 0.0233(5) Uani 1 1 d .
O2 O 0.1871(2) 0.36138(16) 0.6393(2) 0.0254(5) Uani 1 1 d .
O3 O 0.2800(2) 0.28706(16) 0.8363(2) 0.0263(5) Uani 1 1 d .
O1W O 0.0000 0.7049(3) 0.7500 0.0446(11) Uani 1 2 d SD
O2W O -0.1353(3) 0.55040(18) 0.9079(2) 0.0317(6) Uani 1 1 d D
H1W1 H 0.059(4) 0.738(3) 0.729(5) 0.062(16) Uiso 1 1 d D
H1W2 H -0.123(5) 0.563(3) 0.983(2) 0.057(15) Uiso 1 1 d D
H2W2 H -0.166(4) 0.4946(18) 0.914(4) 0.077(18) Uiso 1 1 d D

loop_
_atom_site_aniso_label
_atom_site_aniso_U_11
_atom_site_aniso_U_22
_atom_site_aniso_U_33
_atom_site_aniso_U_23
_atom_site_aniso_U_13
_atom_site_aniso_U_12
Co1 0.0145(3) 0.0131(3) 0.0153(3) 0.000 0.0014(2) 0.000
S1 0.0155(4) 0.0167(4) 0.0184(4) -0.0006(3) 0.0025(3) -0.0016(3)
Na1 0.0315(12) 0.0219(9) 0.0348(11) 0.000 0.0074(9) 0.000
C1 0.0248(19) 0.0271(17) 0.0286(17) -0.0034(14) 0.0058(15) 0.0068(14)
C2 0.037(2) 0.0265(16) 0.0223(16) -0.0063(13) 0.0068(15) 0.0078(15)
C3 0.027(2) 0.0159(15) 0.051(2) 0.0029(15) 0.0073(17) 0.0033(13)
N1 0.0186(14) 0.0168(12) 0.0225(13) -0.0003(10) 0.0008(11) 0.0017(10)
N2 0.0171(14) 0.0211(13) 0.0193(13) -0.0020(10) 0.0004(11) 0.0030(10)
O1 0.0271(14) 0.0182(10) 0.0245(12) -0.0050(9) 0.0034(10) -0.0003(9)
O2 0.0305(14) 0.0251(12) 0.0220(12) 0.0010(9) 0.0091(10) -0.0058(10)
O3 0.0165(12) 0.0283(12) 0.0327(13) -0.0011(10) -0.0018(10) 0.0021(9)
O1W 0.039(3) 0.0244(19) 0.077(3) 0.000 0.027(2) 0.000
O2W 0.0420(17) 0.0282(13) 0.0248(13) 0.0005(10) 0.0043(12) -0.0017(12)

loop_
_atom_type_symbol
_atom_type_description
_atom_type_scat_dispersion_real
_atom_type_scat_dispersion_imag
_atom_type_scat_source
C C 0.0033 0.0016 'International Tables Vol C Tables 4.2.6.8 and 6.1.1.4'
H H 0.0000 0.0000 'International Tables Vol C Tables 4.2.6.8 and 6.1.1.4'
N N 0.0061 0.0033 'International Tables Vol C Tables 4.2.6.8 and 6.1.1.4'
O O 0.0106 0.0060 'International Tables Vol C Tables 4.2.6.8 and 6.1.1.4'
Na Na 0.0362 0.0249 'International Tables Vol C Tables 4.2.6.8 and 6.1.1.4'
S S 0.1246 0.1234 'International Tables Vol C Tables 4.2.6.8 and 6.1.1.4'
Co Co 0.3494 0.9721 'International Tables Vol C Tables 4.2.6.8 and 6.1.1.4'

loop_
_geom_angle_atom_site_label_1
_geom_angle_atom_site_label_2
_geom_angle_atom_site_label_3
_geom_angle
_geom_angle_site_symmetry_1
_geom_angle_site_symmetry_3
N2 Co1 N2 178.76(14) . 2_556
N2 Co1 N1 85.11(10) . .
N2 Co1 N1 95.80(11) 2_556 .
N2 Co1 N1 95.80(11) . 2_556
N2 Co1 N1 85.11(10) 2_556 2_556
N1 Co1 N1 84.96(15) . 2_556
N2 Co1 S1 91.58(8) . .
N2 Co1 S1 87.59(8) 2_556 .
N1 Co1 S1 90.58(8) . .
N1 Co1 S1 171.02(8) 2_556 .
N2 Co1 S1 87.59(8) . 2_556
N2 Co1 S1 91.58(8) 2_556 2_556
N1 Co1 S1 171.02(8) . 2_556
N1 Co1 S1 90.58(8) 2_556 2_556
S1 Co1 S1 94.85(4) . 2_556
O2 S1 O1 109.55(13) . .
O2 S1 O3 109.87(15) . .
O1 S1 O3 108.58(13) . .
O2 S1 Co1 109.95(10) . .
O1 S1 Co1 111.96(10) . .
O3 S1 Co1 106.89(10) . .
O1W Na1 O2W 87.90(8) . 2_556
O1W Na1 O2W 87.90(8) . .
O2W Na1 O2W 175.81(15) 2_556 .
O1W Na1 O1 140.00(6) . 2_556
O2W Na1 O1 95.46(9) 2_556 2_556
O2W Na1 O1 87.76(9) . 2_556
O1W Na1 O1 140.00(6) . .
O2W Na1 O1 87.76(9) 2_556 .
O2W Na1 O1 95.46(9) . .
O1 Na1 O1 80.00(12) 2_556 .
N1 C1 C2 109.5(3) . .
N2 C2 C1 108.0(3) . .
N1 C3 C3 110.8(2) . 2_556
C3 N1 C1 113.1(3) . .
C3 N1 Co1 110.4(2) . .
C1 N1 Co1 107.74(18) . .
C2 N2 Co1 112.07(19) . .
S1 O1 Na1 124.45(13) . .

loop_
_geom_bond_atom_site_label_1
_geom_bond_atom_site_label_2
_geom_bond_distance
_geom_bond_site_symmetry_2
Co1 N2 1.971(3) .
Co1 N2 1.971(3) 2_556
Co1 N1 2.021(3) .
Co1 N1 2.021(3) 2_556
Co1 S1 2.2158(8) .
Co1 S1 2.2158(8) 2_556
S1 O2 1.485(2) .
S1 O1 1.488(2) .
S1 O3 1.489(2) .
Na1 O1W 2.281(4) .
Na1 O2W 2.339(3) 2_556
Na1 O2W 2.339(3) .
Na1 O1 2.349(3) 2_556
Na1 O1 2.349(3) .
C1 N1 1.497(4) .
C1 C2 1.508(5) .
C2 N2 1.485(4) .
C3 N1 1.486(4) .
C3 C3 1.505(7) 2_556
